data_7207871
loop_
_publ_author_name
'Thu\'ery, Pierre'

_publ_section_title
;
 Uranyl--lanthanide heterometallic assemblies with 1,2-ethanedisulfonate
 and cucurbit[6]uril ligands
;
_journal_issue 10
_journal_name_full CrystEngComm
_journal_page_first 3363
_journal_paper_doi 10.1039/c2ce25091h
_journal_volume 14
_journal_year 2012
_chemical_formula_sum 'C42 H86 Er1.5 N26.5 O66.5 S6 U4'
_chemical_formula_weight 3421.74
_space_group_IT_number 12
_symmetry_cell_setting monoclinic
_symmetry_space_group_name_Hall '-C 2y'
_symmetry_space_group_name_H-M 'C 1 2/m 1'
_atom_sites_solution_hydrogens geom
_atom_sites_solution_primary direct
_atom_sites_solution_secondary difmap
_audit_creation_method SHELXL-97
_cell_angle_alpha 90.00
_cell_angle_beta 93.8691(15)
_cell_angle_gamma 90.00
_cell_formula_units_Z 4
_cell_length_a 31.0881(9)
_cell_length_b 14.1832(3)
_cell_length_c 20.8347(5)
_cell_measurement_reflns_used 183651
_cell_measurement_temperature 150(2)
_cell_measurement_theta_max 30.51
_cell_measurement_theta_min 3.04
_cell_volume 9165.7(4)
_computing_cell_refinement 'HKL2000 (Otwinowski & Minor, 1997)'
_computing_data_collection 'COLLECT (Nonius, 1998)'
_computing_data_reduction 'HKL2000 (Otwinowski & Minor, 1997)'
_computing_molecular_graphics 'SHELXTL (Sheldrick, 2008)'
_computing_publication_material 'SHELXTL (Sheldrick, 2008); PLATON (Spek, 2003)'
_computing_structure_refinement 'SHELXL-97 (Sheldrick, 2008)'
_computing_structure_solution 'SHELXS-97 (Sheldrick, 2008)'
_diffrn_ambient_temperature 150(2)
_diffrn_measured_fraction_theta_full 0.998
_diffrn_measured_fraction_theta_max 0.998
_diffrn_measurement_device_type 'Nonius Kappa-CCD area-detector diffractometer'
_diffrn_measurement_method 'two \f and six \w scans with 2\% steps (513 frames)'
_diffrn_radiation_monochromator graphite
_diffrn_radiation_source 'fine-focus sealed tube'
_diffrn_radiation_type MoK\a
_diffrn_radiation_wavelength 0.71073
_diffrn_reflns_av_R_equivalents 0.0411
_diffrn_reflns_av_sigmaI/netI 0.0484
_diffrn_reflns_limit_h_max 44
_diffrn_reflns_limit_h_min -44
_diffrn_reflns_limit_k_max 20
_diffrn_reflns_limit_k_min -20
_diffrn_reflns_limit_l_max 29
_diffrn_reflns_limit_l_min -29
_diffrn_reflns_number 183651
_diffrn_reflns_theta_full 30.51
_diffrn_reflns_theta_max 30.51
_diffrn_reflns_theta_min 3.04
_diffrn_standards_decay_% 0
_diffrn_standards_interval_time 0
_diffrn_standards_number 0
_exptl_absorpt_coefficient_mu 8.670
_exptl_absorpt_correction_T_max 0.545
_exptl_absorpt_correction_T_min 0.372
_exptl_absorpt_correction_type multi-scan
_exptl_absorpt_process_details 'SCALEPACK (Otwinowski & Minor, 1997)'
_exptl_crystal_colour 'translucent light yellow'
_exptl_crystal_density_diffrn 2.480
_exptl_crystal_density_method 'not measured'
_exptl_crystal_description platelet
_exptl_crystal_F_000 6486
_exptl_crystal_size_max 0.13
_exptl_crystal_size_mid 0.13
_exptl_crystal_size_min 0.07
_refine_diff_density_max 3.737
_refine_diff_density_min -4.456
_refine_diff_density_rms 0.184
_refine_ls_extinction_method none
_refine_ls_goodness_of_fit_ref 1.052
_refine_ls_hydrogen_treatment constr
_refine_ls_matrix_type full
_refine_ls_number_parameters 754
_refine_ls_number_reflns 14484
_refine_ls_number_restraints 25
_refine_ls_restrained_S_all 1.060
_refine_ls_R_factor_all 0.0559
_refine_ls_R_factor_gt 0.0373
_refine_ls_shift/su_max 0.001
_refine_ls_shift/su_mean 0.000
_refine_ls_structure_factor_coef Fsqd
_refine_ls_weighting_details 'calc w=1/[\s^2^(Fo^2^)+(0.0417P)^2^+41.4195P] where P=(Fo^2^+2Fc^2^)/3'
_refine_ls_weighting_scheme calc
_refine_ls_wR_factor_gt 0.0906
_refine_ls_wR_factor_ref 0.0970
_reflns_number_gt 11056
_reflns_number_total 14484
_reflns_threshold_expression >2sigma(I)
_cod_data_source_file c2ce25091h.txt
_cod_data_source_block 3
_cod_original_sg_symbol_H-M 'C 2/m'
_cod_original_formula_sum 'C42 H86 Er1.50 N26.50 O66.50 S6 U4'
_cod_database_code 7207871

loop_
_symmetry_equiv_pos_as_xyz
'x, y, z'
'-x, y, -z'
'x+1/2, y+1/2, z'
'-x+1/2, y+1/2, -z'
'-x, -y, -z'
'x, -y, z'
'-x+1/2, -y+1/2, -z'
'x+1/2, -y+1/2, z'

loop_
_atom_site_label
_atom_site_type_symbol
_atom_site_fract_x
_atom_site_fract_y
_atom_site_fract_z
_atom_site_U_iso_or_equiv
_atom_site_adp_type
_atom_site_occupancy
_atom_site_symmetry_multiplicity
_atom_site_calc_flag
_atom_site_refinement_flags
U1 U 0.156473(7) 0.5000 0.245690(10) 0.02091(6) Uani 1 2 d S
U2 U 0.126088(8) 0.5000 0.067480(11) 0.02848(7) Uani 1 2 d S
U3 U 0.256466(8) 0.0000 0.156145(10) 0.02209(6) Uani 1 2 d S
U4 U 0.284640(8) 0.0000 0.334814(10) 0.02084(6) Uani 1 2 d S
Er1 Er 0.090090(10) 0.0000 0.546588(13) 0.02868(8) Uani 1 2 d S
Er2 Er 0.01423(2) 0.0000 0.97679(3) 0.0648(3) Uani 0.50 2 d SP
S1 S 0.18751(4) 0.26916(9) 0.31533(5) 0.0240(2) Uani 1 1 d .
S2 S 0.17053(4) 0.17083(10) 0.50931(5) 0.0289(3) Uani 1 1 d .
S3 S 0.22485(4) 0.23791(9) 0.09507(5) 0.0286(3) Uani 1 1 d .
O1 O 0.09948(14) 0.5000 0.2485(2) 0.0220(9) Uani 1 2 d S
O2 O 0.21352(15) 0.5000 0.2455(2) 0.0295(11) Uani 1 2 d S
O3 O 0.07492(16) 0.5000 0.0992(2) 0.0336(12) Uani 1 2 d S
O4 O 0.17810(18) 0.5000 0.0367(2) 0.0447(15) Uani 1 2 d S
O5 O 0.31354(15) 0.0000 0.1537(2) 0.0300(11) Uani 1 2 d S
O6 O 0.19966(15) 0.0000 0.1580(2) 0.0255(10) Uani 1 2 d S
O7 O 0.33770(15) 0.0000 0.3082(2) 0.0266(10) Uani 1 2 d S
O8 O 0.23240(15) 0.0000 0.3640(2) 0.0262(10) Uani 1 2 d S
O9 O 0.15861(11) 0.3372(3) 0.28031(15) 0.0279(7) Uani 1 1 d .
O10 O 0.18710(11) 0.1790(3) 0.28260(15) 0.0303(8) Uani 1 1 d .
O11 O 0.23069(11) 0.3061(3) 0.33062(16) 0.0304(8) Uani 1 1 d .
O12 O 0.13511(12) 0.1030(3) 0.49481(15) 0.0341(8) Uani 1 1 d .
O13 O 0.20551(12) 0.1329(3) 0.55121(16) 0.0402(10) Uani 1 1 d .
O14 O 0.15484(12) 0.2612(3) 0.53196(16) 0.0331(8) Uani 1 1 d .
O15 O 0.25439(12) 0.1623(3) 0.11790(16) 0.0358(9) Uani 1 1 d .
O16 O 0.22801(14) 0.3159(4) 0.1393(2) 0.0619(15) Uani 1 1 d .
O17 O 0.18159(14) 0.2062(3) 0.0799(2) 0.0515(12) Uani 1 1 d .
O18 O 0.14964(11) 0.4064(3) 0.15323(14) 0.0295(8) Uani 1 1 d .
H18 H 0.1713 0.3788 0.1455 0.035 Uiso 1 1 d R
O19 O 0.16074(16) 0.5000 0.3624(2) 0.0287(11) Uani 1 2 d S
H19A H 0.1852 0.5000 0.3898 0.034 Uiso 1 2 d SR
H19B H 0.1407 0.5000 0.3854 0.034 Uiso 1 2 d SR
O20 O 0.11732(13) 0.3322(3) 0.03341(17) 0.0412(10) Uani 1 1 d .
H20A H 0.1325 0.2810 0.0443 0.049 Uiso 1 1 d R
H20B H 0.0993 0.3075 0.0005 0.049 Uiso 1 1 d R
O21 O 0.0959(2) 0.5000 -0.0424(3) 0.0579(19) Uani 1 2 d S
O22 O 0.0438(2) 0.5000 -0.1162(3) 0.0559(19) Uani 1 2 d S
O23 O 0.0380(3) 0.4302(8) -0.0246(4) 0.058(3) Uani 0.50 1 d P
O24 O 0.26288(10) 0.0947(2) 0.24808(14) 0.0243(7) Uani 1 1 d .
H24 H 0.2376 0.1142 0.2545 0.029 Uiso 1 1 d R
O25 O 0.25182(18) 0.0000 0.0401(2) 0.0439(15) Uani 1 2 d S
H25A H 0.2696 0.0000 0.0024 0.053 Uiso 1 2 d SR
H25B H 0.2269 0.0000 0.0181 0.053 Uiso 1 2 d SR
O26 O 0.29248(11) 0.1670(3) 0.36972(15) 0.0285(7) Uani 1 1 d .
H26A H 0.2725 0.2187 0.3581 0.034 Uiso 1 1 d R
H26B H 0.3120 0.2023 0.4013 0.034 Uiso 1 1 d R
O27 O 0.31740(17) 0.0000 0.4425(2) 0.0332(12) Uani 1 2 d S
H27A H 0.3112 0.0000 0.4863 0.040 Uiso 1 2 d SR
H27B H 0.3476 0.0000 0.4507 0.040 Uiso 1 2 d SR
O28 O 0.11822(12) 0.1031(3) 0.62498(15) 0.0416(10) Uani 1 1 d .
O29 O 0.15116(14) 0.1309(4) 0.90737(18) 0.0645(16) Uani 1 1 d .
O30 O 0.01966(14) 0.2281(3) 0.63880(19) 0.0447(10) Uani 1 1 d .
O31 O 0.06439(15) 0.2582(5) 0.9303(2) 0.0666(16) Uani 1 1 d .
O32 O -0.07385(14) 0.1239(3) 0.65647(17) 0.0453(11) Uani 1 1 d .
O33 O -0.02880(16) 0.1164(5) 0.9407(2) 0.0826(19) Uani 1 1 d U
O34 O 0.06200(16) 0.0000 0.4387(2) 0.0284(11) Uani 1 2 d S
H34 H 0.0475 0.0489 0.4258 0.034 Uiso 1 1 d R
O35 O 0.0384(2) 0.0000 0.6284(3) 0.062(2) Uani 1 2 d S
O36 O 0.04359(13) 0.1297(3) 0.53206(18) 0.0443(10) Uani 1 1 d .
H36A H 0.0499 0.1700 0.5611 0.053 Uiso 1 1 d R
H36B H 0.0513 0.1584 0.4956 0.053 Uiso 1 1 d R
O37 O 0.0101(4) 0.0000 0.8583(5) 0.058(4) Uani 0.50 2 d SP
O38 O 0.0753(5) 0.0000 0.8278(8) 0.093(6) Uani 0.50 2 d SP
O39 O 0.0256(6) 0.0463(13) 0.7570(7) 0.054(5) Uani 0.25 1 d PU
O40 O 0.0679(4) 0.0881(8) 0.9523(4) 0.067(3) Uani 0.50 1 d PU
O41 O 0.4444(2) 0.0000 0.3470(4) 0.075(2) Uani 1 2 d S
O42 O 0.5120(2) 0.0000 0.3344(3) 0.068(2) Uani 1 2 d S
O43 O 0.4874(4) 0.0556(11) 0.4207(5) 0.091(4) Uani 0.50 1 d P
O44 O 0.22905(17) 0.5000 0.4512(2) 0.0372(13) Uani 1 2 d S
H44 H 0.2460 0.4541 0.4571 0.045 Uiso 1 1 d R
O45 O 0.1018(3) 0.4480(8) 0.5359(4) 0.065(3) Uani 0.50 1 d P
O46 O 0.0874(3) 0.4645(7) 0.4149(4) 0.059(3) Uani 0.50 1 d P
O47 O 0.17211(19) 0.0000 0.0030(3) 0.0469(16) Uani 1 2 d S
O48 O 0.0606(3) 0.2889(7) 0.4609(4) 0.062(3) Uani 0.50 1 d P
N1 N 0.0577(3) 0.5000 -0.0610(4) 0.073(3) Uani 1 2 d S
N2 N 0.17668(14) 0.0848(5) 0.69764(19) 0.0496(15) Uani 1 1 d .
N3 N 0.13550(16) 0.2121(4) 0.7041(2) 0.0449(14) Uani 1 1 d .
N4 N 0.15209(16) 0.2277(5) 0.8192(2) 0.0520(15) Uani 1 1 d .
N5 N 0.18297(14) 0.0850(5) 0.81526(19) 0.0461(14) Uani 1 1 d .
N6 N 0.06798(19) 0.2904(4) 0.7175(2) 0.0465(13) Uani 1 1 d .
N7 N -0.00164(19) 0.3006(4) 0.7305(2) 0.0522(15) Uani 1 1 d .
N8 N 0.01617(18) 0.2996(4) 0.8464(2) 0.0522(15) Uani 1 1 d .
N9 N 0.08562(19) 0.3109(4) 0.8325(2) 0.0469(13) Uani 1 1 d .
N10 N -0.06958(18) 0.2222(5) 0.7442(2) 0.0533(16) Uani 1 1 d .
N11 N -0.10197(15) 0.0852(5) 0.7525(2) 0.0561(17) Uani 1 1 d .
N12 N -0.08726(16) 0.0855(5) 0.8695(2) 0.069(2) Uani 1 1 d D
N13 N -0.05035(17) 0.2156(6) 0.8600(3) 0.073(2) Uani 1 1 d .
N14 N 0.0372(5) 0.0000 0.8135(6) 0.062(5) Uani 0.50 2 d SP
N15 N 0.4814(3) 0.0000 0.3663(4) 0.083(4) Uani 1 2 d S
C1 C 0.16325(15) 0.2520(4) 0.3898(2) 0.0266(10) Uani 1 1 d .
H1A H 0.1581 0.3126 0.4095 0.032 Uiso 1 1 calc R
H1B H 0.1358 0.2203 0.3821 0.032 Uiso 1 1 calc R
C2 C 0.19323(15) 0.1925(4) 0.4351(2) 0.0284(11) Uani 1 1 d .
H2A H 0.2205 0.2251 0.4430 0.034 Uiso 1 1 calc R
H2B H 0.1989 0.1328 0.4145 0.034 Uiso 1 1 calc R
C3 C 0.2479(3) 0.2830(5) 0.0259(3) 0.0560(19) Uani 1 1 d .
H3A H 0.2305 0.3356 0.0096 0.067 Uiso 1 1 calc R
H3B H 0.2764 0.3073 0.0388 0.067 Uiso 1 1 calc R
C4 C 0.14142(17) 0.1306(5) 0.6713(2) 0.0406(15) Uani 1 1 d .
C5 C 0.19434(18) 0.1314(6) 0.7562(2) 0.052(2) Uani 1 1 d .
H5 H 0.2255 0.1419 0.7556 0.063 Uiso 1 1 calc R
C6 C 0.1689(2) 0.2252(6) 0.7569(3) 0.054(2) Uani 1 1 d .
H6 H 0.1874 0.2797 0.7496 0.064 Uiso 1 1 calc R
C7 C 0.16099(18) 0.1465(6) 0.8518(3) 0.053(2) Uani 1 1 d .
C8 C 0.1061(2) 0.2846(5) 0.6808(3) 0.0526(18) Uani 1 1 d .
H8A H 0.0972 0.2722 0.6361 0.063 Uiso 1 1 calc R
H8B H 0.1208 0.3449 0.6829 0.063 Uiso 1 1 calc R
C9 C 0.1316(2) 0.3077(6) 0.8471(3) 0.0577(19) Uani 1 1 d .
H9A H 0.1443 0.3650 0.8314 0.069 Uiso 1 1 calc R
H9B H 0.1374 0.3060 0.8934 0.069 Uiso 1 1 calc R
C10 C 0.0278(2) 0.2679(4) 0.6907(3) 0.0407(14) Uani 1 1 d .
C11 C 0.0660(3) 0.3497(4) 0.7739(3) 0.057(2) Uani 1 1 d .
H11 H 0.0765 0.4135 0.7660 0.069 Uiso 1 1 calc R
C12 C 0.0176(3) 0.3497(4) 0.7856(3) 0.057(2) Uani 1 1 d .
H12 H 0.0063 0.4139 0.7885 0.068 Uiso 1 1 calc R
C13 C 0.0567(2) 0.2870(5) 0.8748(3) 0.0465(16) Uani 1 1 d .
C14 C -0.0482(2) 0.2971(6) 0.7149(3) 0.062(2) Uani 1 1 d .
H14A H -0.0607 0.3562 0.7279 0.075 Uiso 1 1 calc R
H14B H -0.0534 0.2917 0.6686 0.075 Uiso 1 1 calc R
C15 C -0.0223(2) 0.2944(7) 0.8815(3) 0.083(3) Uani 1 1 d .
H15A H -0.0382 0.3530 0.8758 0.099 Uiso 1 1 calc R
H15B H -0.0141 0.2872 0.9269 0.099 Uiso 1 1 calc R
C16 C -0.08067(18) 0.1402(6) 0.7128(3) 0.0474(17) Uani 1 1 d .
C17 C -0.0845(2) 0.2248(7) 0.8089(3) 0.071(3) Uani 1 1 d .
H17 H -0.1030 0.2795 0.8154 0.085 Uiso 1 1 calc R
C18 C -0.1090(2) 0.1320(7) 0.8133(3) 0.071(3) Uani 1 1 d .
H18A H -0.1397 0.1422 0.8187 0.086 Uiso 1 1 calc R
C19 C -0.0530(2) 0.1377(9) 0.8933(3) 0.078(3) Uani 1 1 d .
C20 C -0.1243(3) 0.0000 0.7310(4) 0.057(3) Uani 1 2 d S
H20C H -0.1529 0.0000 0.7470 0.069 Uiso 1 2 calc SR
H20D H -0.1277 0.0000 0.6844 0.069 Uiso 1 2 calc SR
C21 C -0.1021(4) 0.0000 0.8982(4) 0.072(3) Uani 1 2 d SDU
H21A H -0.0925 0.0000 0.9435 0.086 Uiso 1 2 calc SR
H21B H -0.1333 0.0000 0.8952 0.086 Uiso 1 2 calc SR
C22 C 0.1938(2) 0.0000 0.6718(3) 0.049(3) Uani 1 2 d S
H22A H 0.2248 0.0000 0.6803 0.059 Uiso 1 2 calc SR
H22B H 0.1878 0.0000 0.6256 0.059 Uiso 1 2 calc SR
C23 C 0.2031(2) 0.0000 0.8397(3) 0.052(3) Uani 1 2 d S
H23A H 0.2027 0.0000 0.8862 0.062 Uiso 1 2 calc SR
H23B H 0.2330 0.0000 0.8291 0.062 Uiso 1 2 calc SR

loop_
_atom_site_aniso_label
_atom_site_aniso_U_11
_atom_site_aniso_U_22
_atom_site_aniso_U_33
_atom_site_aniso_U_23
_atom_site_aniso_U_13
_atom_site_aniso_U_12
U1 0.01718(11) 0.02923(14) 0.01620(10) 0.000 0.00022(8) 0.000
U2 0.02346(13) 0.04434(17) 0.01734(11) 0.000 -0.00084(9) 0.000
U3 0.01917(11) 0.03071(14) 0.01622(10) 0.000 -0.00005(8) 0.000
U4 0.02013(11) 0.02592(13) 0.01623(10) 0.000 -0.00059(8) 0.000
Er1 0.01880(14) 0.0507(2) 0.01627(12) 0.000 -0.00085(10) 0.000
Er2 0.0186(3) 0.1598(11) 0.0157(3) 0.000 -0.0013(2) 0.000
S1 0.0214(5) 0.0314(6) 0.0188(5) 0.0014(4) -0.0012(4) 0.0031(5)
S2 0.0266(6) 0.0431(8) 0.0169(5) -0.0001(5) -0.0001(4) 0.0009(5)
S3 0.0356(6) 0.0293(7) 0.0214(5) 0.0006(5) 0.0048(4) 0.0000(5)
O1 0.019(2) 0.023(2) 0.025(2) 0.000 0.0021(17) 0.000
O2 0.019(2) 0.045(3) 0.025(2) 0.000 0.0025(18) 0.000
O3 0.023(2) 0.047(3) 0.030(3) 0.000 0.000(2) 0.000
O4 0.031(3) 0.077(5) 0.027(3) 0.000 0.007(2) 0.000
O5 0.018(2) 0.042(3) 0.029(2) 0.000 0.0015(19) 0.000
O6 0.023(2) 0.031(3) 0.022(2) 0.000 -0.0008(17) 0.000
O7 0.022(2) 0.034(3) 0.024(2) 0.000 0.0020(18) 0.000
O8 0.026(2) 0.030(3) 0.024(2) 0.000 0.0046(18) 0.000
O9 0.0256(17) 0.034(2) 0.0236(15) 0.0017(14) -0.0038(13) 0.0045(15)
O10 0.0318(18) 0.035(2) 0.0238(16) 0.0002(14) -0.0019(13) 0.0080(16)
O11 0.0233(17) 0.041(2) 0.0265(16) 0.0046(15) -0.0021(13) -0.0029(16)
O12 0.036(2) 0.045(2) 0.0219(16) -0.0001(15) 0.0052(14) -0.0068(18)
O13 0.032(2) 0.067(3) 0.0210(16) 0.0057(17) -0.0024(14) 0.010(2)
O14 0.0315(19) 0.043(2) 0.0243(16) -0.0073(15) -0.0016(14) 0.0019(17)
O15 0.037(2) 0.042(2) 0.0280(17) 0.0113(16) -0.0041(15) -0.0005(18)
O16 0.038(2) 0.062(3) 0.083(3) -0.044(3) -0.010(2) 0.015(2)
O17 0.043(2) 0.041(3) 0.066(3) 0.018(2) -0.023(2) -0.006(2)
O18 0.0261(17) 0.042(2) 0.0202(15) -0.0040(14) 0.0003(12) 0.0096(16)
O19 0.029(3) 0.041(3) 0.017(2) 0.000 0.0008(18) 0.000
O20 0.044(2) 0.048(3) 0.0298(18) -0.0078(17) -0.0134(16) 0.012(2)
O21 0.050(4) 0.096(6) 0.025(3) 0.000 -0.014(3) 0.000
O22 0.083(5) 0.038(4) 0.040(3) 0.000 -0.038(3) 0.000
O23 0.053(6) 0.072(7) 0.047(5) -0.001(5) -0.007(4) -0.019(5)
O24 0.0252(16) 0.0294(19) 0.0179(14) 0.0007(13) -0.0021(12) 0.0049(14)
O25 0.035(3) 0.082(5) 0.015(2) 0.000 0.002(2) 0.000
O26 0.0287(18) 0.0302(19) 0.0258(16) -0.0028(14) -0.0042(13) -0.0008(15)
O27 0.035(3) 0.047(3) 0.018(2) 0.000 -0.0043(19) 0.000
O28 0.0287(19) 0.080(3) 0.0157(15) -0.0018(17) -0.0020(13) -0.011(2)
O29 0.044(3) 0.130(5) 0.0197(17) 0.008(2) 0.0048(16) 0.023(3)
O30 0.048(2) 0.046(3) 0.039(2) -0.0159(19) -0.0083(18) 0.003(2)
O31 0.039(2) 0.123(5) 0.036(2) -0.003(3) -0.0161(19) 0.002(3)
O32 0.047(2) 0.063(3) 0.0252(17) -0.0104(18) 0.0000(16) 0.018(2)
O33 0.044(3) 0.166(6) 0.034(2) 0.001(3) -0.0185(19) 0.004(3)
O34 0.030(3) 0.034(3) 0.021(2) 0.000 -0.0024(18) 0.000
O35 0.039(4) 0.104(6) 0.045(4) 0.000 0.019(3) 0.000
O36 0.040(2) 0.060(3) 0.0320(19) -0.0115(19) -0.0011(16) 0.006(2)
O37 0.033(6) 0.115(13) 0.026(5) 0.000 0.001(5) 0.000
O38 0.029(7) 0.17(2) 0.081(11) 0.000 0.023(7) 0.000
O39 0.060(8) 0.072(9) 0.029(6) 0.001(6) -0.004(6) 0.019(7)
O40 0.081(6) 0.078(6) 0.041(4) -0.015(4) -0.013(4) 0.051(5)
O41 0.044(4) 0.083(6) 0.096(6) 0.000 -0.005(4) 0.000
O42 0.050(4) 0.111(7) 0.044(4) 0.000 0.010(3) 0.000
O43 0.080(8) 0.139(13) 0.056(6) -0.014(7) 0.010(6) 0.010(7)
O44 0.031(3) 0.053(4) 0.027(2) 0.000 0.001(2) 0.000
O45 0.035(5) 0.107(9) 0.053(5) 0.017(5) 0.004(4) -0.002(5)
O46 0.039(4) 0.098(10) 0.040(4) -0.005(4) 0.007(3) -0.003(4)
O47 0.034(3) 0.076(5) 0.030(3) 0.000 0.000(2) 0.000
O48 0.068(7) 0.064(7) 0.056(6) 0.031(5) 0.026(5) 0.019(5)
N1 0.058(6) 0.122(9) 0.036(4) 0.000 -0.026(4) 0.000
N2 0.024(2) 0.109(5) 0.0161(18) -0.002(2) 0.0007(16) -0.011(3)
N3 0.044(3) 0.065(4) 0.025(2) 0.007(2) -0.0063(19) -0.032(3)
N4 0.033(3) 0.097(5) 0.025(2) 0.000(3) -0.0057(19) -0.014(3)
N5 0.024(2) 0.096(5) 0.0176(18) 0.000(2) -0.0008(16) -0.009(3)
N6 0.065(4) 0.037(3) 0.036(2) -0.005(2) -0.010(2) -0.021(3)
N7 0.065(4) 0.044(3) 0.043(3) -0.018(2) -0.024(3) 0.028(3)
N8 0.052(3) 0.060(4) 0.041(3) -0.019(3) -0.020(2) 0.020(3)
N9 0.059(3) 0.034(3) 0.045(3) -0.008(2) -0.017(2) -0.004(2)
N10 0.047(3) 0.081(5) 0.030(2) -0.019(3) -0.012(2) 0.037(3)
N11 0.025(2) 0.122(6) 0.021(2) -0.019(3) -0.0062(17) 0.005(3)
N12 0.031(3) 0.151(7) 0.025(2) -0.027(3) -0.0113(19) 0.023(4)
N13 0.027(3) 0.161(8) 0.030(3) -0.033(4) -0.013(2) 0.024(4)
N14 0.048(9) 0.121(17) 0.017(6) 0.000 0.005(6) 0.000
N15 0.043(5) 0.166(12) 0.040(5) 0.000 0.009(4) 0.000
C1 0.020(2) 0.039(3) 0.022(2) 0.0013(19) -0.0008(16) 0.000(2)
C2 0.024(2) 0.042(3) 0.019(2) 0.0029(19) 0.0002(17) -0.002(2)
C3 0.074(5) 0.058(5) 0.038(3) 0.018(3) 0.017(3) 0.023(4)
C4 0.024(2) 0.078(5) 0.020(2) 0.004(3) 0.0035(18) -0.020(3)
C5 0.022(2) 0.117(6) 0.017(2) 0.001(3) 0.0006(18) -0.022(3)
C6 0.038(3) 0.097(6) 0.025(3) -0.003(3) -0.001(2) -0.039(4)
C7 0.022(3) 0.110(6) 0.025(2) -0.001(3) -0.004(2) -0.002(3)
C8 0.064(4) 0.052(4) 0.039(3) 0.012(3) -0.012(3) -0.032(4)
C9 0.060(4) 0.070(5) 0.041(3) -0.016(3) -0.008(3) -0.027(4)
C10 0.057(4) 0.022(3) 0.041(3) -0.002(2) -0.011(3) 0.005(3)
C11 0.099(6) 0.021(3) 0.048(4) -0.009(3) -0.020(4) -0.012(3)
C12 0.088(5) 0.027(3) 0.051(4) -0.017(3) -0.029(3) 0.026(3)
C13 0.049(4) 0.048(4) 0.040(3) -0.019(3) -0.011(3) 0.005(3)
C14 0.073(5) 0.068(5) 0.043(3) -0.017(3) -0.026(3) 0.050(4)
C15 0.053(4) 0.144(9) 0.047(4) -0.055(5) -0.021(3) 0.050(5)
C16 0.029(3) 0.085(5) 0.027(2) -0.012(3) -0.007(2) 0.026(3)
C17 0.032(3) 0.142(8) 0.035(3) -0.036(4) -0.015(3) 0.043(4)
C18 0.026(3) 0.161(9) 0.025(3) -0.030(4) -0.008(2) 0.027(4)
C19 0.029(3) 0.180(10) 0.023(3) -0.020(5) -0.008(2) 0.019(5)
C20 0.019(4) 0.132(10) 0.020(3) 0.000 -0.008(3) 0.000
C21 0.055(5) 0.135(8) 0.025(4) 0.000 0.002(4) 0.000
C22 0.015(3) 0.115(9) 0.018(3) 0.000 0.002(2) 0.000
C23 0.021(4) 0.119(9) 0.015(3) 0.000 0.000(3) 0.000

loop_
_atom_type_symbol
_atom_type_description
_atom_type_scat_dispersion_real
_atom_type_scat_dispersion_imag
_atom_type_scat_source
C C 0.0033 0.0016 'International Tables Vol C Tables 4.2.6.8 and 6.1.1.4'
H H 0.0000 0.0000 'International Tables Vol C Tables 4.2.6.8 and 6.1.1.4'
Er Er -0.2586 4.9576 'International Tables Vol C Tables 4.2.6.8 and 6.1.1.4'
N N 0.0061 0.0033 'International Tables Vol C Tables 4.2.6.8 and 6.1.1.4'
O O 0.0106 0.0060 'International Tables Vol C Tables 4.2.6.8 and 6.1.1.4'
S S 0.1246 0.1234 'International Tables Vol C Tables 4.2.6.8 and 6.1.1.4'
U U -9.6767 9.6646 'International Tables Vol C Tables 4.2.6.8 and 6.1.1.4'

loop_
_geom_angle_atom_site_label_1
_geom_angle_atom_site_label_2
_geom_angle_atom_site_label_3
_geom_angle
_geom_angle_site_symmetry_1
_geom_angle_site_symmetry_3
O2 U1 O1 178.2(2) . .
O2 U1 O18 91.94(15) . .
O1 U1 O18 89.54(14) . .
O2 U1 O18 91.94(15) . 6_565
O1 U1 O18 89.54(14) . 6_565
O18 U1 O18 69.19(18) . 6_565
O2 U1 O9 89.61(9) . 6_565
O1 U1 O9 89.85(9) . 6_565
O18 U1 O9 141.91(12) . 6_565
O18 U1 O9 72.72(12) 6_565 6_565
O2 U1 O9 89.61(9) . .
O1 U1 O9 89.85(9) . .
O18 U1 O9 72.72(12) . .
O18 U1 O9 141.91(12) 6_565 .
O9 U1 O9 145.36(15) 6_565 .
O2 U1 O19 90.85(19) . .
O1 U1 O19 87.35(18) . .
O18 U1 O19 145.27(9) . .
O18 U1 O19 145.27(9) 6_565 .
O9 U1 O19 72.70(8) 6_565 .
O9 U1 O19 72.70(8) . .
O3 U2 O4 179.1(2) . .
O3 U2 O18 87.52(16) . 6_565
O4 U2 O18 91.74(16) . 6_565
O3 U2 O18 87.52(16) . .
O4 U2 O18 91.74(16) . .
O18 U2 O18 70.30(18) 6_565 .
O3 U2 O21 93.0(2) . .
O4 U2 O21 87.9(2) . .
O18 U2 O21 144.85(9) 6_565 .
O18 U2 O21 144.85(9) . .
O3 U2 O20 91.30(11) . .
O4 U2 O20 88.97(11) . .
O18 U2 O20 142.49(12) 6_565 .
O18 U2 O20 72.19(12) . .
O21 U2 O20 72.66(8) . .
O3 U2 O20 91.30(11) . 6_565
O4 U2 O20 88.97(11) . 6_565
O18 U2 O20 72.19(12) 6_565 6_565
O18 U2 O20 142.49(12) . 6_565
O21 U2 O20 72.66(8) . 6_565
O20 U2 O20 145.31(16) . 6_565
O6 U3 O5 179.7(2) . .
O6 U3 O24 90.67(14) . .
O5 U3 O24 89.60(15) . .
O6 U3 O24 90.67(14) . 6
O5 U3 O24 89.60(15) . 6
O24 U3 O24 70.17(16) . 6
O6 U3 O25 91.7(2) . .
O5 U3 O25 87.9(2) . .
O24 U3 O25 144.84(8) . .
O24 U3 O25 144.84(8) 6 .
O6 U3 O15 90.17(10) . 6
O5 U3 O15 89.73(10) . 6
O24 U3 O15 144.13(12) . 6
O24 U3 O15 73.96(12) 6 6
O25 U3 O15 70.95(9) . 6
O6 U3 O15 90.17(10) . .
O5 U3 O15 89.73(10) . .
O24 U3 O15 73.96(12) . .
O24 U3 O15 144.13(12) 6 .
O25 U3 O15 70.95(9) . .
O15 U3 O15 141.89(17) 6 .
O8 U4 O7 178.1(2) . .
O8 U4 O24 92.37(15) . 6
O7 U4 O24 89.14(14) . 6
O8 U4 O24 92.37(15) . .
O7 U4 O24 89.14(14) . .
O24 U4 O24 70.91(17) 6 .
O8 U4 O27 91.2(2) . .
O7 U4 O27 87.0(2) . .
O24 U4 O27 144.34(8) 6 .
O24 U4 O27 144.34(8) . .
O8 U4 O26 88.49(9) . .
O7 U4 O26 90.95(9) . .
O24 U4 O26 143.03(11) 6 .
O24 U4 O26 72.13(11) . .
O27 U4 O26 72.51(8) . .
O8 U4 O26 88.49(9) . 6
O7 U4 O26 90.95(9) . 6
O24 U4 O26 72.13(11) 6 6
O24 U4 O26 143.03(11) . 6
O27 U4 O26 72.51(8) . 6
O26 U4 O26 144.81(15) . 6
O28 Er1 O28 78.2(2) . 6
O28 Er1 O12 73.84(12) . .
O28 Er1 O12 120.69(14) 6 .
O28 Er1 O12 120.69(14) . 6
O28 Er1 O12 73.84(12) 6 6
O12 Er1 O12 77.39(19) . 6
O28 Er1 O36 141.72(13) . 6
O28 Er1 O36 78.24(14) 6 6
O12 Er1 O36 144.44(13) . 6
O12 Er1 O36 80.41(15) 6 6
O28 Er1 O36 78.24(14) . .
O28 Er1 O36 141.72(13) 6 .
O12 Er1 O36 80.41(15) . .
O12 Er1 O36 144.44(13) 6 .
O36 Er1 O36 103.2(2) 6 .
O28 Er1 O34 140.33(11) . .
O28 Er1 O34 140.33(11) 6 .
O12 Er1 O34 75.79(12) . .
O12 Er1 O34 75.79(12) 6 .
O36 Er1 O34 72.02(11) 6 .
O36 Er1 O34 72.02(11) . .
O28 Er1 O35 74.97(15) . .
O28 Er1 O35 74.97(15) 6 .
O12 Er1 O35 140.53(10) . .
O12 Er1 O35 140.53(10) 6 .
O36 Er1 O35 70.02(14) 6 .
O36 Er1 O35 70.02(14) . .
O34 Er1 O35 116.8(2) . .
Er2 Er2 O40 135.8(2) 5_557 .
Er2 Er2 O40 135.8(2) 5_557 6
O40 Er2 O40 70.2(5) . 6
Er2 Er2 O33 80.46(14) 5_557 6
O40 Er2 O33 143.3(3) . 6
O40 Er2 O33 87.0(3) 6 6
Er2 Er2 O33 80.46(14) 5_557 .
O40 Er2 O33 87.0(3) . .
O40 Er2 O33 143.3(3) 6 .
O33 Er2 O33 95.9(3) 6 .
Er2 Er2 O33 65.79(14) 5_557 2_557
O40 Er2 O33 70.3(3) . 2_557
O40 Er2 O33 116.9(3) 6 2_557
O33 Er2 O33 146.25(10) 6 2_557
O33 Er2 O33 79.2(3) . 2_557
Er2 Er2 O33 65.79(14) 5_557 5_557
O40 Er2 O33 116.9(3) . 5_557
O40 Er2 O33 70.3(3) 6 5_557
O33 Er2 O33 79.2(3) 6 5_557
O33 Er2 O33 146.25(10) . 5_557
O33 Er2 O33 86.7(3) 2_557 5_557
Er2 Er2 O37 136.3(3) 5_557 .
O40 Er2 O37 75.8(3) . .
O40 Er2 O37 75.8(3) 6 .
O33 Er2 O37 70.8(2) 6 .
O33 Er2 O37 70.8(2) . .
O33 Er2 O37 135.33(16) 2_557 .
O33 Er2 O37 135.33(16) 5_557 .
O10 S1 O11 113.5(2) . .
O10 S1 O9 111.0(2) . .
O11 S1 O9 113.2(2) . .
O10 S1 C1 107.3(2) . .
O11 S1 C1 107.2(2) . .
O9 S1 C1 103.8(2) . .
O13 S2 O14 112.6(2) . .
O13 S2 O12 113.5(3) . .
O14 S2 O12 112.1(2) . .
O13 S2 C2 105.3(2) . .
O14 S2 C2 106.9(2) . .
O12 S2 C2 105.7(2) . .
O17 S3 O16 113.9(3) . .
O17 S3 O15 113.5(2) . .
O16 S3 O15 109.8(3) . .
O17 S3 C3 111.0(3) . .
O16 S3 C3 103.3(4) . .
O15 S3 C3 104.3(3) . .
S1 O9 U1 140.8(2) . .
S2 O12 Er1 140.7(2) . .
S3 O15 U3 142.9(2) . .
U2 O18 U1 108.57(15) . .
U2 O18 H18 110.6 . .
U1 O18 H18 114.2 . .
U1 O19 H19A 127.5 . .
U1 O19 H19B 126.8 . .
H19A O19 H19B 105.7 . .
U2 O20 H20A 131.5 . .
U2 O20 H20B 128.5 . .
H20A O20 H20B 99.5 . .
N1 O21 U2 127.4(6) . .
U4 O24 U3 108.09(14) . .
U4 O24 H24 106.8 . .
U3 O24 H24 106.7 . .
U3 O25 H25A 142.8 . .
U3 O25 H25B 121.1 . .
H25A O25 H25B 96.1 . .
U4 O26 H26A 126.3 . .
U4 O26 H26B 135.5 . .
H26A O26 H26B 97.8 . .
U4 O27 H27A 143.2 . .
U4 O27 H27B 121.6 . .
H27A O27 H27B 95.2 . .
C4 O28 Er1 157.9(5) . .
C19 O33 Er2 140.4(7) . .
Er1 O34 H34 116.8 . .
Er1 O36 H36A 109.0 . .
Er1 O36 H36B 105.4 . .
H36A O36 H36B 103.4 . .
N14 O37 Er2 136.6(10) . .
O22 N1 O21 125.6(10) . .
O22 N1 O23 111.9(6) . .
O21 N1 O23 106.0(6) . .
C4 N2 C22 124.0(5) . .
C4 N2 C5 111.6(6) . .
C22 N2 C5 124.4(6) . .
C4 N3 C8 122.9(5) . .
C4 N3 C6 111.6(6) . .
C8 N3 C6 124.2(6) . .
C7 N4 C6 111.0(6) . .
C7 N4 C9 123.2(5) . .
C6 N4 C9 125.6(7) . .
C7 N5 C23 124.0(5) . .
C7 N5 C5 109.9(6) . .
C23 N5 C5 123.6(6) . .
C10 N6 C11 112.2(6) . .
C10 N6 C8 121.6(5) . .
C11 N6 C8 122.6(5) . .
C10 N7 C12 113.0(6) . .
C10 N7 C14 123.5(5) . .
C12 N7 C14 123.1(6) . .
C13 N8 C15 123.0(6) . .
C13 N8 C12 111.0(6) . .
C15 N8 C12 122.7(6) . .
C13 N9 C11 112.8(6) . .
C13 N9 C9 123.6(5) . .
C11 N9 C9 123.2(6) . .
C16 N10 C14 122.9(5) . .
C16 N10 C17 112.3(7) . .
C14 N10 C17 124.8(7) . .
C16 N11 C20 122.6(5) . .
C16 N11 C18 112.3(7) . .
C20 N11 C18 123.4(6) . .
C19 N12 C21 124.7(7) . .
C19 N12 C18 110.6(7) . .
C21 N12 C18 124.5(7) . .
C19 N13 C17 113.2(7) . .
C19 N13 C15 122.6(6) . .
C17 N13 C15 122.8(8) . .
O38 N14 O37 120.0(14) . .
O38 N14 O39 114.2(15) . .
O37 N14 O39 118.0(14) . .
O41 N15 O42 126.6(10) . .
O41 N15 O43 110.4(8) . .
O42 N15 O43 112.8(8) . .
C2 C1 S1 109.5(3) . .
C2 C1 H1A 109.8 . .
S1 C1 H1A 109.8 . .
C2 C1 H1B 109.8 . .
S1 C1 H1B 109.8 . .
H1A C1 H1B 108.2 . .
C1 C2 S2 111.8(3) . .
C1 C2 H2A 109.3 . .
S2 C2 H2A 109.3 . .
C1 C2 H2B 109.3 . .
S2 C2 H2B 109.3 . .
H2A C2 H2B 107.9 . .
C3 C3 S3 115.9(7) 7 .
C3 C3 H3A 108.3 7 .
S3 C3 H3A 108.3 . .
C3 C3 H3B 108.3 7 .
S3 C3 H3B 108.3 . .
H3A C3 H3B 107.4 . .
O28 C4 N2 125.5(7) . .
O28 C4 N3 124.8(6) . .
N2 C4 N3 109.6(5) . .
N5 C5 N2 113.6(6) . .
N5 C5 C6 103.1(5) . .
N2 C5 C6 103.5(5) . .
N5 C5 H5 112.0 . .
N2 C5 H5 112.0 . .
C6 C5 H5 112.0 . .
N4 C6 N3 113.4(5) . .
N4 C6 C5 104.3(6) . .
N3 C6 C5 102.7(5) . .
N4 C6 H6 111.9 . .
N3 C6 H6 111.9 . .
C5 C6 H6 111.9 . .
O29 C7 N4 124.5(7) . .
O29 C7 N5 124.7(8) . .
N4 C7 N5 110.8(5) . .
N3 C8 N6 112.7(5) . .
N3 C8 H8A 109.1 . .
N6 C8 H8A 109.1 . .
N3 C8 H8B 109.1 . .
N6 C8 H8B 109.1 . .
H8A C8 H8B 107.8 . .
N4 C9 N9 113.5(5) . .
N4 C9 H9A 108.9 . .
N9 C9 H9A 108.9 . .
N4 C9 H9B 108.9 . .
N9 C9 H9B 108.9 . .
H9A C9 H9B 107.7 . .
O30 C10 N7 125.8(6) . .
O30 C10 N6 126.4(6) . .
N7 C10 N6 107.8(5) . .
N9 C11 N6 115.4(6) . .
N9 C11 C12 103.2(6) . .
N6 C11 C12 102.9(5) . .
N9 C11 H11 111.6 . .
N6 C11 H11 111.6 . .
C12 C11 H11 111.6 . .
N7 C12 N8 115.0(6) . .
N7 C12 C11 103.5(5) . .
N8 C12 C11 103.0(5) . .
N7 C12 H12 111.6 . .
N8 C12 H12 111.6 . .
C11 C12 H12 111.6 . .
O31 C13 N9 126.8(6) . .
O31 C13 N8 124.4(7) . .
N9 C13 N8 108.8(6) . .
N10 C14 N7 114.6(5) . .
N10 C14 H14A 108.6 . .
N7 C14 H14A 108.6 . .
N10 C14 H14B 108.6 . .
N7 C14 H14B 108.6 . .
H14A C14 H14B 107.6 . .
N8 C15 N13 112.3(5) . .
N8 C15 H15A 109.1 . .
N13 C15 H15A 109.1 . .
N8 C15 H15B 109.1 . .
N13 C15 H15B 109.1 . .
H15A C15 H15B 107.9 . .
O32 C16 N11 127.1(7) . .
O32 C16 N10 124.3(7) . .
N11 C16 N10 108.5(5) . .
N10 C17 N13 114.4(5) . .
N10 C17 C18 103.0(6) . .
N13 C17 C18 102.7(7) . .
N10 C17 H17 112.0 . .
N13 C17 H17 112.0 . .
C18 C17 H17 112.0 . .
N11 C18 N12 113.6(6) . .
N11 C18 C17 103.6(6) . .
N12 C18 C17 103.3(5) . .
N11 C18 H18A 111.9 . .
N12 C18 H18A 111.9 . .
C17 C18 H18A 111.9 . .
O33 C19 N13 124.8(9) . .
O33 C19 N12 125.2(10) . .
N13 C19 N12 110.0(6) . .
N11 C20 N11 112.9(6) 6 .
N11 C20 H20C 109.0 6 .
N11 C20 H20C 109.0 . .
N11 C20 H20D 109.0 6 .
N11 C20 H20D 109.0 . .
H20C C20 H20D 107.8 . .
N12 C21 N12 114.6(8) 6 .
N12 C21 H21A 108.6 6 .
N12 C21 H21A 108.6 . .
N12 C21 H21B 108.6 6 .
N12 C21 H21B 108.6 . .
H21A C21 H21B 107.6 . .
N2 C22 N2 114.0(6) . 6
N2 C22 H22A 108.8 . .
N2 C22 H22A 108.8 6 .
N2 C22 H22B 108.8 . .
N2 C22 H22B 108.8 6 .
H22A C22 H22B 107.6 . .
N5 C23 N5 114.2(6) . 6
N5 C23 H23A 108.7 . .
N5 C23 H23A 108.7 6 .
N5 C23 H23B 108.7 . .
N5 C23 H23B 108.7 6 .
H23A C23 H23B 107.6 . .

loop_
_geom_bond_atom_site_label_1
_geom_bond_atom_site_label_2
_geom_bond_distance
_geom_bond_site_symmetry_2
U1 O2 1.774(5) .
U1 O1 1.777(4) .
U1 O18 2.337(3) .
U1 O18 2.337(3) 6_565
U1 O9 2.418(4) 6_565
U1 O9 2.418(4) .
U1 O19 2.426(4) .
U2 O3 1.763(5) .
U2 O4 1.779(5) .
U2 O18 2.305(3) 6_565
U2 O18 2.305(3) .
U2 O21 2.415(5) .
U2 O20 2.493(4) .
U2 O20 2.493(4) 6_565
U3 O6 1.769(5) .
U3 O5 1.778(5) .
U3 O24 2.337(3) .
U3 O24 2.337(3) 6
U3 O25 2.412(5) .
U3 O15 2.436(4) 6
U3 O15 2.436(4) .
U4 O8 1.772(5) .
U4 O7 1.775(5) .
U4 O24 2.316(3) 6
U4 O24 2.316(3) .
U4 O27 2.400(4) .
U4 O26 2.485(4) .
U4 O26 2.485(4) 6
Er1 O28 2.319(4) .
Er1 O28 2.319(4) 6
Er1 O12 2.337(4) .
Er1 O12 2.337(4) 6
Er1 O36 2.346(4) 6
Er1 O36 2.346(4) .
Er1 O34 2.356(4) .
Er1 O35 2.421(6) .
Er2 O40 2.172(13) .
Er2 O40 2.172(13) 6
Er2 O33 2.224(6) 6
Er2 O33 2.224(6) .
Er2 O33 2.404(6) 2_557
Er2 O33 2.404(6) 5_557
Er2 O37 2.463(11) .
S1 O10 1.449(4) .
S1 O11 1.456(4) .
S1 O9 1.478(3) .
S1 C1 1.787(5) .
S2 O13 1.451(4) .
S2 O14 1.461(4) .
S2 O12 1.478(4) .
S2 C2 1.770(5) .
S3 O17 1.433(4) .
S3 O16 1.438(4) .
S3 O15 1.470(4) .
S3 C3 1.773(6) .
O18 H18 0.8058 .
O19 H19A 0.9203 .
O19 H19B 0.8121 .
O20 H20A 0.8870 .
O20 H20B 0.9257 .
O21 N1 1.224(10) .
O22 N1 1.201(9) .
O23 N1 1.410(11) .
O24 H24 0.8508 .
O25 H25A 0.9901 .
O25 H25B 0.8736 .
O26 H26A 0.9802 .
O26 H26B 0.9982 .
O27 H27A 0.9462 .
O27 H27B 0.9429 .
O28 C4 1.228(6) .
O29 C7 1.238(7) .
O30 C10 1.230(7) .
O31 C13 1.234(8) .
O32 C16 1.229(6) .
O33 C19 1.238(8) .
O33 Er2 2.405(6) 5_557
O34 H34 0.8602 .
O36 H36A 0.8465 .
O36 H36B 0.9078 .
O37 N14 1.300(18) .
O38 N14 1.20(2) .
O39 N14 1.375(19) .
O41 N15 1.195(11) .
O42 N15 1.196(11) .
O43 N15 1.382(13) .
O44 H44 0.8413 .
N2 C4 1.358(8) .
N2 C22 1.434(7) .
N2 C5 1.462(7) .
N3 C4 1.361(9) .
N3 C8 1.439(9) .
N3 C6 1.473(7) .
N4 C7 1.355(10) .
N4 C6 1.434(7) .
N4 C9 1.442(10) .
N5 C7 1.370(9) .
N5 C23 1.436(7) .
N5 C5 1.459(7) .
N6 C10 1.370(8) .
N6 C11 1.449(8) .
N6 C8 1.454(9) .
N7 C10 1.358(8) .
N7 C12 1.438(7) .
N7 C14 1.462(9) .
N8 C13 1.366(8) .
N8 C15 1.446(10) .
N8 C12 1.456(9) .
N9 C13 1.344(9) .
N9 C11 1.438(8) .
N9 C9 1.442(9) .
N10 C16 1.368(9) .
N10 C14 1.413(10) .
N10 C17 1.454(8) .
N11 C16 1.344(9) .
N11 C20 1.450(7) .
N11 C18 1.458(7) .
N12 C19 1.362(10) .
N12 C21 1.441(7) .
N12 C18 1.469(8) .
N13 C19 1.310(13) .
N13 C17 1.458(7) .
N13 C15 1.469(12) .
C1 C2 1.534(7) .
C1 H1A 0.9700 .
C1 H1B 0.9700 .
C2 H2A 0.9700 .
C2 H2B 0.9700 .
C3 C3 1.440(13) 7
C3 H3A 0.9700 .
C3 H3B 0.9700 .
C5 C6 1.547(11) .
C5 H5 0.9800 .
C6 H6 0.9800 .
C8 H8A 0.9700 .
C8 H8B 0.9700 .
C9 H9A 0.9700 .
C9 H9B 0.9700 .
C11 C12 1.539(11) .
C11 H11 0.9800 .
C12 H12 0.9800 .
C14 H14A 0.9700 .
C14 H14B 0.9700 .
C15 H15A 0.9700 .
C15 H15B 0.9700 .
C17 C18 1.527(13) .
C17 H17 0.9800 .
C18 H18A 0.9800 .
C20 N11 1.450(7) 6
C20 H20C 0.9700 .
C20 H20D 0.9700 .
C21 N12 1.441(7) 6
C21 H21A 0.9700 .
C21 H21B 0.9700 .
C22 N2 1.434(7) 6
C22 H22A 0.9700 .
C22 H22B 0.9700 .
C23 N5 1.436(7) 6
C23 H23A 0.9700 .
C23 H23B 0.9700 .

loop_
_geom_hbond_atom_site_label_D
_geom_hbond_atom_site_label_H
_geom_hbond_atom_site_label_A
_geom_hbond_distance_DH
_geom_hbond_distance_HA
_geom_hbond_distance_DA
_geom_hbond_angle_DHA
_geom_hbond_site_symmetry_A
O18 H18 O16 0.81 1.99 2.787(5) 171.8 .
O19 H19A O44 0.92 1.81 2.721(7) 173.2 .
O19 H19B O46 0.81 1.87 2.642(10) 157.7 .
O20 H20A O17 0.89 1.96 2.805(6) 157.7 .
O20 H20B O31 0.93 1.89 2.820(6) 177.2 1_554
O24 H24 O10 0.85 1.94 2.779(5) 166.8 .
O25 H25A O4 0.99 1.87 2.789(7) 153.5 7
O25 H25B O47 0.87 1.71 2.546(8) 159.0 .
O26 H26A O11 0.98 1.86 2.834(5) 173.3 .
O26 H26B O14 1.00 1.75 2.731(5) 165.8 7_556
O27 H27A O44 0.95 1.86 2.724(7) 149.8 7_556
O27 H27B O45 0.94 1.74 2.626(10) 154.9 7_556
O34 H34 O32 0.86 2.22 2.694(5) 114.6 2_556
O36 H36A O30 0.85 2.10 2.770(5) 136.3 .
O36 H36B O48 0.91 2.01 2.771(10) 139.9 .
O44 H44 O13 0.84 1.96 2.776(6) 161.8 7_556
